data_9011944
loop_
_publ_author_name
'Ilyushin, G. D.'

_publ_section_title
;
 New data on the crystal structure of umbite K2ZrSi3O9*H2O
;
_journal_name_full 'Izvestiya Akademii Nauk SSSR Neorganicheskie Materialy'
_journal_page_first 971
_journal_page_last 975
_journal_volume 29
_journal_year 1993
_chemical_formula_sum 'H K2 O10 Si3 Ti0.14 Zr0.86'
_chemical_name_mineral Umbite
_space_group_IT_number 19
_symmetry_space_group_name_Hall 'P 2ac 2ab'
_symmetry_space_group_name_H-M 'P 21 21 21'
_cell_angle_alpha 90
_cell_angle_beta 90
_cell_angle_gamma 90
_cell_formula_units_Z 4
_cell_length_a 10.207
_cell_length_b 13.241
_cell_length_c 7.174
_cell_volume 969.572
_exptl_crystal_density_diffrn 2.799
_cod_original_formula_sum 'K2 (Zr.86 Ti.14) Si3 O10 H'
_cod_database_code 9011944

loop_
_symmetry_equiv_pos_as_xyz
x,y,z
-x,1/2+y,1/2-z
1/2+x,1/2-y,-z
1/2-x,-y,1/2+z

loop_
_atom_site_label
_atom_site_fract_x
_atom_site_fract_y
_atom_site_fract_z
_atom_site_occupancy
_atom_site_type_symbol
_atom_site_attached_hydrogens
K1 0.07270 0.57800 0.71230 1.00000 K 0
K2 0.20930 0.86530 0.64960 1.00000 K 0
Zr 0.05000 0.70970 0.26000 0.86000 Zr 0
Ti 0.05000 0.70970 0.26000 0.14000 Ti 0
Si1 0.17600 0.32770 0.50480 1.00000 Si 0
Si2 0.13760 0.33310 0.91800 1.00000 Si 0
Si3 0.03280 0.45190 0.23040 1.00000 Si 0
O1 0.16820 0.68840 0.04170 1.00000 O 0
O2 0.98570 0.56380 0.26940 1.00000 O 0
O3 0.20860 0.68700 0.43390 1.00000 O 0
O4 0.11320 0.23020 0.40860 1.00000 O 0
O5 0.05720 0.24100 0.99960 1.00000 O 0
O6 0.07920 0.86620 0.24460 1.00000 O 0
O7 0.09990 0.35490 0.70010 1.00000 O 0
O8 0.15590 0.42650 0.37290 1.00000 O 0
O9 0.09490 0.43810 0.01840 1.00000 O 0
Wat 0.18140 0.06450 0.62780 1.00000 O 2

loop_
_cod_changelog_entry_id
_cod_changelog_entry_author
_cod_changelog_entry_date
_cod_changelog_entry_text
1
;cod-tools version 3.8.0
Id: cif_guess_AMCSD_atom_types 9581 2023-05-17 12:35:41Z saulius
;
2023-05-18T11:41:52+03:00
;Derived atom types and hydrogen counts
from atom names that follow the AMCSD naming convention
(Wat == water, O-H == hydroxyl).
;

_cod_duplicate_entry 9009562
